data_4033005
loop_
_publ_author_name
'Chen, Yu-Feng'
'Chen, Jing'
'Lin, Li-Jen'
'Chuang, Gary Jing'

_publ_section_title
;
 Synthesis of Azoxybenzenes by Reductive Dimerization of Nitrosobenzene.
;
_journal_issue 21
_journal_name_full 'The Journal of organic chemistry'
_journal_page_first 11626
_journal_page_last 11630
_journal_paper_doi 10.1021/acs.joc.7b01887
_journal_volume 82
_journal_year 2017
_chemical_formula_moiety 'C14 H11 Br N2 O2'
_chemical_formula_sum 'C14 H11 Br N2 O2'
_chemical_formula_weight 319.16
_chemical_name_systematic
;
 ?
;
_space_group_IT_number 61
_symmetry_cell_setting orthorhombic
_symmetry_space_group_name_Hall '-P 2ac 2ab'
_symmetry_space_group_name_H-M 'P b c a'
_atom_sites_solution_hydrogens geom
_atom_sites_solution_primary direct
_atom_sites_solution_secondary difmap
_audit_creation_method SHELXL-97
_cell_angle_alpha 90.00
_cell_angle_beta 90.00
_cell_angle_gamma 90.00
_cell_formula_units_Z 8
_cell_length_a 14.2174(5)
_cell_length_b 5.7053(2)
_cell_length_c 31.5369(11)
_cell_measurement_reflns_used 6646
_cell_measurement_temperature 296(2)
_cell_measurement_theta_max 25.01
_cell_measurement_theta_min 2.58
_cell_volume 2558.10(16)
_computing_molecular_graphics 'Ortep-3 for Windows (Farrugia, 1997)'
_computing_publication_material 'WinGX publication routines (Farrugia, 1999)'
_computing_structure_refinement 'SHELXL-97 (Sheldrick, 1997)'
_computing_structure_solution 'SHELXS-86 (Sheldrick, 1986)'
_diffrn_ambient_temperature 296(2)
_diffrn_measured_fraction_theta_full 1.000
_diffrn_measured_fraction_theta_max 1.000
_diffrn_measurement_device_type 'Bruker APEX2'
_diffrn_radiation_monochromator graphite
_diffrn_radiation_source 'fine-focus sealed tube'
_diffrn_radiation_type MoK\a
_diffrn_radiation_wavelength 0.71073
_diffrn_reflns_av_R_equivalents 0.0293
_diffrn_reflns_av_sigmaI/netI 0.0198
_diffrn_reflns_limit_h_max 16
_diffrn_reflns_limit_h_min -16
_diffrn_reflns_limit_k_max 6
_diffrn_reflns_limit_k_min -6
_diffrn_reflns_limit_l_max 37
_diffrn_reflns_limit_l_min -37
_diffrn_reflns_number 17499
_diffrn_reflns_theta_full 25.09
_diffrn_reflns_theta_max 25.09
_diffrn_reflns_theta_min 1.29
_exptl_absorpt_coefficient_mu 3.212
_exptl_absorpt_correction_T_max 0.9098
_exptl_absorpt_correction_T_min 0.3322
_exptl_absorpt_correction_type multi-scan
_exptl_crystal_colour colourless
_exptl_crystal_density_diffrn 1.657
_exptl_crystal_density_method 'not measured'
_exptl_crystal_description prism
_exptl_crystal_F_000 1280
_exptl_crystal_size_max 0.44
_exptl_crystal_size_mid 0.09
_exptl_crystal_size_min 0.03
_refine_diff_density_max 0.311
_refine_diff_density_min -0.276
_refine_diff_density_rms 0.064
_refine_ls_extinction_method none
_refine_ls_goodness_of_fit_ref 1.176
_refine_ls_hydrogen_treatment constr
_refine_ls_matrix_type full
_refine_ls_number_parameters 172
_refine_ls_number_reflns 2275
_refine_ls_number_restraints 0
_refine_ls_restrained_S_all 1.176
_refine_ls_R_factor_all 0.0383
_refine_ls_R_factor_gt 0.0267
_refine_ls_shift/su_max 0.001
_refine_ls_shift/su_mean 0.000
_refine_ls_structure_factor_coef Fsqd
_refine_ls_weighting_details 'calc w=1/[\s^2^(Fo^2^)+(0.0428P)^2^+2.2599P] where P=(Fo^2^+2Fc^2^)/3'
_refine_ls_weighting_scheme calc
_refine_ls_wR_factor_gt 0.0670
_refine_ls_wR_factor_ref 0.0952
_reflns_number_gt 1876
_reflns_number_total 2275
_reflns_threshold_expression >2sigma(I)
_cod_data_source_file jo7b01887_si_002.cif
_cod_data_source_block 18216
_cod_depositor_comments 'Adding full bibliography for 4033005.cif.'
_cod_database_code 4033005

loop_
_symmetry_equiv_pos_as_xyz
'x, y, z'
'-x+1/2, -y, z+1/2'
'-x, y+1/2, -z+1/2'
'x+1/2, -y+1/2, -z'
'-x, -y, -z'
'x-1/2, y, -z-1/2'
'x, -y-1/2, z-1/2'
'-x-1/2, y-1/2, z'

loop_
_atom_site_label
_atom_site_type_symbol
_atom_site_fract_x
_atom_site_fract_y
_atom_site_fract_z
_atom_site_U_iso_or_equiv
_atom_site_adp_type
_atom_site_occupancy
_atom_site_symmetry_multiplicity
_atom_site_calc_flag
_atom_site_refinement_flags
C1 C 0.3845(2) 0.2970(6) 0.59006(10) 0.0353(7) Uani 1 1 d .
C2 C 0.4200(2) 0.1655(6) 0.55679(10) 0.0400(8) Uani 1 1 d .
H2 H 0.4492 0.0226 0.5621 0.048 Uiso 1 1 calc R
C3 C 0.4118(2) 0.2470(6) 0.51578(10) 0.0384(8) Uani 1 1 d .
H3 H 0.4339 0.1579 0.4932 0.046 Uiso 1 1 calc R
C4 C 0.3705(2) 0.4623(5) 0.50867(9) 0.0323(7) Uani 1 1 d .
C5 C 0.3368(2) 0.5957(6) 0.54172(10) 0.0372(7) Uani 1 1 d .
H5 H 0.3096 0.7410 0.5364 0.045 Uiso 1 1 calc R
C6 C 0.3436(2) 0.5127(6) 0.58287(10) 0.0391(7) Uani 1 1 d .
H6 H 0.3209 0.6013 0.6054 0.047 Uiso 1 1 calc R
C7 C 0.3834(2) 0.4957(5) 0.39334(9) 0.0333(7) Uani 1 1 d .
C8 C 0.3437(2) 0.6996(6) 0.37647(10) 0.0402(8) Uani 1 1 d .
H8 H 0.3170 0.8114 0.3942 0.048 Uiso 1 1 calc R
C9 C 0.3447(2) 0.7328(6) 0.33299(10) 0.0408(8) Uani 1 1 d .
H9 H 0.3176 0.8676 0.3218 0.049 Uiso 1 1 calc R
C10 C 0.3849(2) 0.5709(6) 0.30569(10) 0.0346(7) Uani 1 1 d .
C11 C 0.4234(2) 0.3678(6) 0.32294(10) 0.0393(8) Uani 1 1 d .
H11 H 0.4500 0.2559 0.3052 0.047 Uiso 1 1 calc R
C12 C 0.4223(2) 0.3313(6) 0.36586(10) 0.0384(8) Uani 1 1 d .
H12 H 0.4479 0.1942 0.3768 0.046 Uiso 1 1 calc R
C13 C 0.3884(2) 0.6034(7) 0.25887(11) 0.0416(8) Uani 1 1 d .
C14 C 0.3447(3) 0.8168(7) 0.23943(12) 0.0581(10) Uani 1 1 d .
H14A H 0.3527 0.8119 0.2092 0.087 Uiso 1 1 calc R
H14B H 0.3745 0.9547 0.2505 0.087 Uiso 1 1 calc R
H14C H 0.2788 0.8205 0.2461 0.087 Uiso 1 1 calc R
N1 N 0.36086(18) 0.5566(5) 0.46570(8) 0.0349(6) Uani 1 1 d .
N2 N 0.39009(18) 0.4242(5) 0.43612(8) 0.0354(6) Uani 1 1 d .
O1 O 0.3259(2) 0.7575(5) 0.46241(8) 0.0603(8) Uani 1 1 d .
O2 O 0.4265(2) 0.4585(5) 0.23677(7) 0.0605(7) Uani 1 1 d .
Br1 Br 0.39141(2) 0.17922(7) 0.645974(10) 0.04630(16) Uani 1 1 d .

loop_
_atom_site_aniso_label
_atom_site_aniso_U_11
_atom_site_aniso_U_22
_atom_site_aniso_U_33
_atom_site_aniso_U_23
_atom_site_aniso_U_13
_atom_site_aniso_U_12
C1 0.0348(17) 0.0407(19) 0.0304(16) -0.0012(13) -0.0014(13) -0.0052(15)
C2 0.0473(19) 0.0351(19) 0.0377(19) 0.0008(14) 0.0014(15) 0.0063(15)
C3 0.0464(19) 0.0353(17) 0.0334(17) -0.0026(14) 0.0066(14) 0.0059(15)
C4 0.0305(15) 0.0340(17) 0.0324(17) -0.0002(13) 0.0023(12) -0.0018(13)
C5 0.0407(18) 0.0331(17) 0.0379(18) -0.0027(14) 0.0013(14) 0.0040(15)
C6 0.0421(18) 0.0430(19) 0.0322(16) -0.0081(15) 0.0030(14) 0.0026(16)
C7 0.0331(16) 0.0338(16) 0.0331(17) 0.0000(14) 0.0012(12) -0.0011(14)
C8 0.0437(19) 0.0399(19) 0.0370(18) -0.0028(15) 0.0050(15) 0.0079(16)
C9 0.0436(19) 0.0374(18) 0.0413(19) 0.0043(15) -0.0024(15) 0.0078(15)
C10 0.0335(16) 0.0370(17) 0.0334(17) 0.0001(14) -0.0025(13) -0.0039(14)
C11 0.0445(18) 0.0395(19) 0.0339(17) -0.0063(14) 0.0029(15) 0.0019(15)
C12 0.0457(18) 0.0338(18) 0.0358(17) 0.0017(14) 0.0002(15) 0.0062(15)
C13 0.0409(18) 0.050(2) 0.0336(18) 0.0018(16) -0.0041(14) -0.0061(16)
C14 0.067(3) 0.066(3) 0.042(2) 0.0102(18) -0.0026(19) 0.007(2)
N1 0.0377(14) 0.0316(15) 0.0355(14) 0.0000(12) 0.0028(11) 0.0031(12)
N2 0.0409(15) 0.0334(14) 0.0320(14) -0.0021(12) 0.0044(11) 0.0028(12)
O1 0.096(2) 0.0437(14) 0.0411(14) 0.0031(11) 0.0086(14) 0.0306(15)
O2 0.0845(19) 0.0631(17) 0.0338(13) -0.0052(13) -0.0004(13) 0.0098(16)
Br1 0.0522(2) 0.0561(3) 0.0305(2) 0.00288(15) -0.00077(14) -0.00042(17)

loop_
_atom_type_symbol
_atom_type_description
_atom_type_scat_dispersion_real
_atom_type_scat_dispersion_imag
_atom_type_scat_source
C C 0.0033 0.0016 'International Tables Vol C Tables 4.2.6.8 and 6.1.1.4'
H H 0.0000 0.0000 'International Tables Vol C Tables 4.2.6.8 and 6.1.1.4'
N N 0.0061 0.0033 'International Tables Vol C Tables 4.2.6.8 and 6.1.1.4'
O O 0.0106 0.0060 'International Tables Vol C Tables 4.2.6.8 and 6.1.1.4'
Br Br -0.2901 2.4595 'International Tables Vol C Tables 4.2.6.8 and 6.1.1.4'

loop_
_geom_angle_atom_site_label_1
_geom_angle_atom_site_label_2
_geom_angle_atom_site_label_3
_geom_angle
C6 C1 C2 120.8(3)
C6 C1 Br1 119.5(2)
C2 C1 Br1 119.7(2)
C3 C2 C1 119.8(3)
C3 C2 H2 120.1
C1 C2 H2 120.1
C2 C3 C4 119.2(3)
C2 C3 H3 120.4
C4 C3 H3 120.4
C5 C4 C3 121.2(3)
C5 C4 N1 117.7(3)
C3 C4 N1 121.1(3)
C4 C5 C6 119.7(3)
C4 C5 H5 120.1
C6 C5 H5 120.1
C1 C6 C5 119.2(3)
C1 C6 H6 120.4
C5 C6 H6 120.4
C12 C7 C8 118.9(3)
C12 C7 N2 111.9(3)
C8 C7 N2 129.1(3)
C9 C8 C7 119.1(3)
C9 C8 H8 120.4
C7 C8 H8 120.4
C8 C9 C10 121.9(3)
C8 C9 H9 119.1
C10 C9 H9 119.1
C9 C10 C11 118.3(3)
C9 C10 C13 123.2(3)
C11 C10 C13 118.5(3)
C12 C11 C10 120.5(3)
C12 C11 H11 119.7
C10 C11 H11 119.7
C11 C12 C7 121.2(3)
C11 C12 H12 119.4
C7 C12 H12 119.4
O2 C13 C10 120.1(3)
O2 C13 C14 120.3(3)
C10 C13 C14 119.5(3)
C13 C14 H14A 109.5
C13 C14 H14B 109.5
H14A C14 H14B 109.5
C13 C14 H14C 109.5
H14A C14 H14C 109.5
H14B C14 H14C 109.5
O1 N1 N2 127.8(3)
O1 N1 C4 116.7(2)
N2 N1 C4 115.5(3)
N1 N2 C7 120.5(3)

loop_
_geom_bond_atom_site_label_1
_geom_bond_atom_site_label_2
_geom_bond_distance
C1 C6 1.380(5)
C1 C2 1.385(5)
C1 Br1 1.890(3)
C2 C3 1.379(4)
C2 H2 0.9300
C3 C4 1.380(5)
C3 H3 0.9300
C4 C5 1.377(4)
C4 N1 1.465(4)
C5 C6 1.385(4)
C5 H5 0.9300
C6 H6 0.9300
C7 C12 1.391(4)
C7 C8 1.398(4)
C7 N2 1.413(4)
C8 C9 1.384(5)
C8 H8 0.9300
C9 C10 1.386(5)
C9 H9 0.9300
C10 C11 1.392(5)
C10 C13 1.489(4)
C11 C12 1.370(5)
C11 H11 0.9300
C12 H12 0.9300
C13 O2 1.209(4)
C13 C14 1.498(5)
C14 H14A 0.9600
C14 H14B 0.9600
C14 H14C 0.9600
N1 O1 1.254(4)
N1 N2 1.270(4)
